data_7716874
loop_
_publ_author_name
'Gao, Yifei'
'Yip, John H. K.'
'Lim, Eu Gene'
'Nguyen, Van Ha'

_publ_section_title
;
 <i>mer</i>-M(CO)<sub>3</sub>(PNP)<sup>0/+</sup> pincer complexes (M =
 W(0) or Re(I); PNP = 4,5-bis(diphenylphosphino)acridine): synthesis,
 spectroscopy and anti-Kasha emission.
;
_journal_issue 37
_journal_name_full 'Dalton transactions (Cambridge, England : 2003)'
_journal_page_first 15565
_journal_page_last 15575
_journal_paper_doi 10.1039/d4dt01899k
_journal_volume 53
_journal_year 2024
_chemical_formula_sum 'C41.5 H31 Cl4 N O3.5 P2 Re'
_chemical_formula_weight 989.61
_space_group_crystal_system triclinic
_space_group_IT_number 2
_space_group_name_Hall '-P 1'
_space_group_name_H-M_alt 'P -1'
_atom_sites_solution_hydrogens mixed
_atom_sites_solution_primary 'Dual Space'
_audit_creation_method SHELXL-2019/1
_audit_update_record
;
2024-08-03 deposited with the CCDC.	2024-08-23 downloaded from the CCDC.
;
_cell_angle_alpha 92.227(2)
_cell_angle_beta 91.695(2)
_cell_angle_gamma 109.672(2)
_cell_formula_units_Z 4
_cell_length_a 11.8019(6)
_cell_length_b 17.4795(8)
_cell_length_c 19.5354(10)
_cell_measurement_reflns_used 9934
_cell_measurement_temperature 100(2)
_cell_measurement_theta_max 30.47
_cell_measurement_theta_min 2.37
_cell_volume 3788.0(3)
_computing_cell_refinement 'APEX4 v2021.10-1 (Bruker AXS)'
_computing_data_collection 'APEX4 (Bruker AXS)'
_computing_data_reduction 'SAINT V8.32B (Bruker AXS Inc., 2014)'
_computing_molecular_graphics 'Bruker SHELXTL'
_computing_publication_material 'Bruker SHELXTL'
_computing_structure_refinement 'SHELXL--2014 (Sheldrick 2014)'
_computing_structure_solution 'SHELXT--(Sheldrick 2015)'
_diffrn_ambient_temperature 100(2)
_diffrn_measured_fraction_theta_full 0.986
_diffrn_measured_fraction_theta_max 0.974
_diffrn_measurement_device_type 'Bruker D8 venture'
_diffrn_measurement_method '\f and \w scans'
_diffrn_radiation_type MoK\a
_diffrn_radiation_wavelength 0.71073
_diffrn_reflns_av_unetI/netI 0.0871
_diffrn_reflns_Laue_measured_fraction_full 0.986
_diffrn_reflns_Laue_measured_fraction_max 0.974
_diffrn_reflns_limit_h_max 15
_diffrn_reflns_limit_h_min -15
_diffrn_reflns_limit_k_max 23
_diffrn_reflns_limit_k_min -23
_diffrn_reflns_limit_l_max 26
_diffrn_reflns_limit_l_min 0
_diffrn_reflns_number 19284
_diffrn_reflns_point_group_measured_fraction_full 0.986
_diffrn_reflns_point_group_measured_fraction_max 0.974
_diffrn_reflns_theta_full 25.242
_diffrn_reflns_theta_max 28.453
_diffrn_reflns_theta_min 2.483
_exptl_absorpt_coefficient_mu 3.618
_exptl_absorpt_correction_T_max 0.745685
_exptl_absorpt_correction_T_min 0.613501
_exptl_absorpt_correction_type multi-scan
_exptl_absorpt_process_details
;
SADABS-2016 (Bruker,2016). wR2(int)= 0.0779 before correction
and =0.0649 after correction.
;
_exptl_crystal_colour Yellow
_exptl_crystal_density_diffrn 1.735
_exptl_crystal_density_meas ?
_exptl_crystal_density_method 'Not Measured'
_exptl_crystal_description Needle
_exptl_crystal_F_000 1952
_exptl_crystal_size_max 0.275
_exptl_crystal_size_mid 0.070
_exptl_crystal_size_min 0.068
_refine_diff_density_max 2.880
_refine_diff_density_min -2.996
_refine_diff_density_rms 0.259
_refine_ls_extinction_method none
_refine_ls_goodness_of_fit_ref 1.072
_refine_ls_hydrogen_treatment mixed
_refine_ls_matrix_type full
_refine_ls_number_parameters 981
_refine_ls_number_reflns 19284
_refine_ls_number_restraints 104
_refine_ls_restrained_S_all 1.073
_refine_ls_R_factor_all 0.1014
_refine_ls_R_factor_gt 0.0637
_refine_ls_shift/su_max 0.001
_refine_ls_shift/su_mean 0.000
_refine_ls_structure_factor_coef Fsqd
_refine_ls_weighting_details 'w=1/[\s^2^(Fo^2^)+(0.0122P)^2^+86.3145P] where P=(Fo^2^+2Fc^2^)/3'
_refine_ls_weighting_scheme calc
_refine_ls_wR_factor_gt 0.1252
_refine_ls_wR_factor_ref 0.1516
_reflns_Friedel_coverage 0.000
_reflns_number_gt 14848
_reflns_number_total 19284
_reflns_threshold_expression 'I > 2\s(I)'
_cod_data_source_file d4dt01899k2.cif
_cod_data_source_block i001-5
_cod_depositor_comments
;
The following automatic conversions were performed:

data item '_exptl_absorpt_correction_type' value 'Multi-scan' was
changed to 'multi-scan' in accordance with the
/home/data/users/saulius/crontab/automatic-downloads/rss-feeds/RSC/lib/dictionaries/cif_core.dic
dictionary named 'cif_core.dic' version 2.4.2 last updated on
2011-04-26.

data item '_exptl_crystal_density_meas' value 'Not Measured' was
changed to '?' -- the value is perceived as not measured.

Automatic conversion script
Id: cif_fix_values 8170 2020-07-09 18:12:32Z antanas 

 Adding full bibliography for 7716873--7716874.cif.
;
_cod_original_formula_sum 'C41.50 H31 Cl4 N O3.50 P2 Re'
_cod_database_code 7716874
_shelx_shelxl_version_number 2019/1
_shelx_space_group_comment
; 
The symmetry employed for this shelxl refinement is uniquely defined 
by the following loop, which should always be used as a source of 
symmetry information in preference to the above space-group names. 
They are only intended as comments. 
;
_computing_bruker_data_scaling 'SADABS V2016/2 (Bruker AXS Inc.)'

loop_
_space_group_symop_operation_xyz
'x, y, z'
'-x, -y, -z'

loop_
_atom_site_label
_atom_site_type_symbol
_atom_site_fract_x
_atom_site_fract_y
_atom_site_fract_z
_atom_site_U_iso_or_equiv
_atom_site_adp_type
_atom_site_occupancy
_atom_site_site_symmetry_order
_atom_site_calc_flag
_atom_site_refinement_flags_posn
_atom_site_refinement_flags_adp
_atom_site_refinement_flags_occupancy
_atom_site_disorder_assembly
_atom_site_disorder_group
Re1 Re 0.57297(3) 0.18393(2) 0.05677(2) 0.01319(10) Uani 1 1 d . . . . .
Re2 Re 0.11304(3) 0.18706(2) 0.55658(2) 0.01294(10) Uani 1 1 d . . . . .
Cl1 Cl 0.2513(3) 0.36495(19) 0.39951(17) 0.0401(7) Uani 1 1 d . . . . .
Cl2 Cl 0.1579(3) 0.5209(2) 0.1643(2) 0.0497(9) Uani 1 1 d . . . . .
P1 P 0.7823(2) 0.25957(14) 0.06224(13) 0.0141(5) Uani 1 1 d . . . . .
P2 P 0.3600(2) 0.15117(15) 0.05300(14) 0.0159(5) Uani 1 1 d . . . . .
P3 P 0.2943(2) 0.15644(14) 0.55481(13) 0.0142(5) Uani 1 1 d . . . . .
P4 P -0.0220(2) 0.26150(15) 0.55867(13) 0.0143(5) Uani 1 1 d . . . . .
O1 O 0.5679(7) 0.1797(5) 0.2158(4) 0.0293(18) Uani 1 1 d . . . . .
O2 O 0.5857(7) 0.1622(4) -0.1022(4) 0.0230(16) Uani 1 1 d . . . . .
O3 O 0.5863(7) 0.0121(4) 0.0642(4) 0.0261(17) Uani 1 1 d . . . . .
O4 O 0.1162(8) 0.1827(5) 0.7155(4) 0.033(2) Uani 1 1 d . . . . .
O5 O 0.0659(7) 0.1573(4) 0.3977(4) 0.0227(16) Uani 1 1 d . . . . .
O6 O -0.0710(6) 0.0147(4) 0.5623(4) 0.0224(16) Uani 1 1 d . . . . .
N1 N 0.5634(7) 0.3085(5) 0.0635(4) 0.0154(17) Uani 1 1 d . . . . .
N2 N 0.2457(7) 0.3120(5) 0.5652(4) 0.0143(16) Uani 1 1 d . . . . .
C1 C 0.6678(9) 0.3740(6) 0.0660(5) 0.016(2) Uani 1 1 d . . . . .
C2 C 0.7828(8) 0.3636(6) 0.0624(5) 0.0121(18) Uani 1 1 d . . . . .
C3 C 0.8830(10) 0.4291(6) 0.0597(5) 0.022(2) Uani 1 1 d . . . . .
H3 H 0.958058 0.421236 0.054145 0.026 Uiso 1 1 calc R U . . .
C4 C 0.8799(10) 0.5114(6) 0.0650(5) 0.022(2) Uani 1 1 d . . . . .
H4 H 0.952112 0.556663 0.063682 0.026 Uiso 1 1 calc R U . . .
C5 C 0.7742(11) 0.5228(6) 0.0718(6) 0.025(3) Uani 1 1 d . . . . .
H5 H 0.772761 0.576632 0.078390 0.030 Uiso 1 1 calc R U . . .
C6 C 0.6638(9) 0.4561(6) 0.0695(5) 0.019(2) Uani 1 1 d . . . . .
C7 C 0.5527(10) 0.4658(7) 0.0746(6) 0.025(2) Uani 1 1 d . . . . .
H7 H 0.548771 0.519174 0.079077 0.030 Uiso 1 1 calc R U . . .
C8 C 0.4479(11) 0.4001(6) 0.0734(6) 0.023(2) Uani 1 1 d . . . . .
C9 C 0.3318(11) 0.4081(7) 0.0754(6) 0.027(2) Uani 1 1 d . . . . .
H9 H 0.325646 0.460913 0.078857 0.032 Uiso 1 1 calc R U . . .
C10 C 0.2299(10) 0.3421(7) 0.0724(6) 0.025(2) Uani 1 1 d . . . . .
H10 H 0.153456 0.348668 0.075103 0.030 Uiso 1 1 calc R U . . .
C11 C 0.2379(9) 0.2640(6) 0.0652(6) 0.020(2) Uani 1 1 d . . . . .
H11 H 0.165823 0.218250 0.061521 0.024 Uiso 1 1 calc R U . . .
C12 C 0.3462(9) 0.2515(6) 0.0633(5) 0.018(2) Uani 1 1 d . . . . .
C13 C 0.4548(10) 0.3195(6) 0.0662(5) 0.017(2) Uani 1 1 d . . . . .
C14 C 0.5713(9) 0.1848(6) 0.1585(6) 0.019(2) Uani 1 1 d . . . . .
C15 C 0.5798(9) 0.1745(6) -0.0437(5) 0.015(2) Uani 1 1 d . . . . .
C16 C 0.5806(9) 0.0764(6) 0.0592(5) 0.016(2) Uani 1 1 d . . . . .
C17 C 0.3647(9) 0.3253(6) 0.5704(5) 0.018(2) Uani 1 1 d . . . . .
C18 C 0.4065(9) 0.2572(6) 0.5710(5) 0.017(2) Uani 1 1 d . . . . .
C19 C 0.5283(9) 0.2702(6) 0.5762(5) 0.021(2) Uani 1 1 d . . . . .
H19 H 0.555134 0.224690 0.575270 0.025 Uiso 1 1 calc R U . . .
C20 C 0.6150(10) 0.3499(7) 0.5831(6) 0.029(3) Uani 1 1 d . . . . .
H20 H 0.698499 0.357504 0.587451 0.035 Uiso 1 1 calc R U . . .
C21 C 0.5758(10) 0.4160(7) 0.5833(6) 0.026(2) Uani 1 1 d . . . . .
H21 H 0.632969 0.469483 0.587923 0.032 Uiso 1 1 calc R U . . .
C22 C 0.4520(9) 0.4048(6) 0.5769(5) 0.019(2) Uani 1 1 d . . . . .
C23 C 0.4124(10) 0.4717(6) 0.5765(6) 0.021(2) Uani 1 1 d . . . . .
H23 H 0.468845 0.525423 0.579664 0.026 Uiso 1 1 calc R U . . .
C24 C 0.2908(10) 0.4589(6) 0.5714(6) 0.021(2) Uani 1 1 d . . . . .
C25 C 0.2451(11) 0.5251(6) 0.5718(6) 0.024(2) Uani 1 1 d . . . . .
H25 H 0.300114 0.579327 0.575854 0.029 Uiso 1 1 calc R U . . .
C26 C 0.1265(10) 0.5125(6) 0.5666(6) 0.023(2) Uani 1 1 d . . . . .
H26 H 0.098291 0.557357 0.566292 0.028 Uiso 1 1 calc R U . . .
C27 C 0.0438(10) 0.4323(6) 0.5617(5) 0.018(2) Uani 1 1 d . . . . .
H27 H -0.040015 0.423918 0.557823 0.022 Uiso 1 1 calc R U . . .
C28 C 0.0817(9) 0.3657(6) 0.5625(5) 0.0145(19) Uani 1 1 d . U . . .
C29 C 0.2054(8) 0.3778(6) 0.5670(5) 0.0125(19) Uani 1 1 d . . . . .
C30 C 0.1179(9) 0.1873(6) 0.6576(6) 0.017(2) Uani 1 1 d . . . . .
C31 C 0.0899(10) 0.1732(6) 0.4564(6) 0.019(2) Uani 1 1 d . . . . .
C32 C -0.0023(9) 0.0784(6) 0.5580(5) 0.016(2) Uani 1 1 d . . . . .
C1A C 0.8745(9) 0.2519(6) 0.1366(5) 0.017(2) Uani 1 1 d . . . . .
C2A C 0.8586(10) 0.1735(7) 0.1590(5) 0.022(2) Uani 1 1 d . . . . .
H2A H 0.796083 0.127640 0.138725 0.026 Uiso 1 1 calc R U . . .
C3A C 0.9355(10) 0.1633(7) 0.2113(6) 0.026(2) Uani 1 1 d . . . . .
H3A H 0.925926 0.110247 0.225560 0.031 Uiso 1 1 calc R U . . .
C4A C 1.0239(10) 0.2287(7) 0.2420(6) 0.026(2) Uani 1 1 d . . . . .
H4A H 1.074899 0.221269 0.277795 0.031 Uiso 1 1 calc R U . . .
C5A C 1.0389(11) 0.3060(7) 0.2206(6) 0.028(2) Uani 1 1 d . . . . .
H5A H 1.100502 0.351506 0.241905 0.034 Uiso 1 1 calc R U . . .
C6A C 0.9649(10) 0.3178(6) 0.1683(6) 0.023(2) Uani 1 1 d . . . . .
H6A H 0.976269 0.371175 0.154316 0.027 Uiso 1 1 calc R U . . .
C1B C 0.8724(9) 0.2524(6) -0.0111(5) 0.0155(19) Uani 1 1 d . . . . .
C2B C 0.9409(10) 0.2004(7) -0.0100(6) 0.025(2) Uani 1 1 d . . . . .
H2B H 0.941211 0.169973 0.029204 0.029 Uiso 1 1 calc R U . . .
C3B C 1.0068(11) 0.1929(8) -0.0644(6) 0.030(3) Uani 1 1 d . . . . .
H3B H 1.051038 0.156502 -0.063169 0.036 Uiso 1 1 calc R U . . .
C4B C 1.0098(10) 0.2386(7) -0.1221(6) 0.026(2) Uani 1 1 d . . . . .
H4B H 1.058389 0.235207 -0.159286 0.031 Uiso 1 1 calc R U . . .
C5B C 0.9401(9) 0.2894(7) -0.1241(5) 0.022(2) Uani 1 1 d . . . . .
H5B H 0.939519 0.319782 -0.163284 0.026 Uiso 1 1 calc R U . . .
C6B C 0.8708(9) 0.2953(6) -0.0681(5) 0.020(2) Uani 1 1 d . . . . .
H6B H 0.822793 0.329315 -0.069736 0.024 Uiso 1 1 calc R U . . .
C1C C 0.2795(8) 0.0890(6) 0.1203(5) 0.019(2) Uani 1 1 d . . . . .
C2C C 0.2790(9) 0.0085(6) 0.1196(6) 0.021(2) Uani 1 1 d . . . . .
H2C H 0.317169 -0.011158 0.084214 0.025 Uiso 1 1 calc R U . . .
C3C C 0.2233(10) -0.0422(7) 0.1702(6) 0.027(2) Uani 1 1 d . . . . .
H3C H 0.223540 -0.096569 0.169183 0.033 Uiso 1 1 calc R U . . .
C4C C 0.1675(10) -0.0153(7) 0.2218(6) 0.027(2) Uani 1 1 d . . . . .
H4C H 0.126909 -0.050798 0.255674 0.033 Uiso 1 1 calc R U . . .
C5C C 0.1717(10) 0.0647(7) 0.2235(6) 0.028(2) Uani 1 1 d . . . . .
H5C H 0.135601 0.084299 0.259923 0.033 Uiso 1 1 calc R U . . .
C6C C 0.2270(9) 0.1171(6) 0.1738(5) 0.019(2) Uani 1 1 d . U . . .
H6C H 0.228922 0.171922 0.176224 0.023 Uiso 1 1 calc R U . . .
C1D C 0.2678(9) 0.1103(7) -0.0250(6) 0.021(2) Uani 1 1 d . . . . .
C2D C 0.3006(9) 0.1519(7) -0.0845(6) 0.024(2) Uani 1 1 d . . . . .
H2D H 0.368881 0.200343 -0.082443 0.028 Uiso 1 1 calc R U . . .
C3D C 0.2371(11) 0.1252(8) -0.1467(6) 0.029(3) Uani 1 1 d . . . . .
H3D H 0.260961 0.155121 -0.186444 0.035 Uiso 1 1 calc R U . . .
C4D C 0.1368(10) 0.0531(8) -0.1501(6) 0.029(3) Uani 1 1 d . . . . .
H4D H 0.093096 0.033207 -0.192424 0.035 Uiso 1 1 calc R U . . .
C5D C 0.1022(10) 0.0112(7) -0.0905(6) 0.026(2) Uani 1 1 d . . . . .
H5D H 0.033228 -0.036709 -0.092439 0.032 Uiso 1 1 calc R U . . .
C6D C 0.1656(9) 0.0377(7) -0.0299(6) 0.025(2) Uani 1 1 d . . . . .
H6D H 0.141428 0.007466 0.009736 0.030 Uiso 1 1 calc R U . . .
C1E C 0.3141(9) 0.0894(6) 0.6193(5) 0.018(2) Uani 1 1 d . . . . .
C2E C 0.3953(10) 0.1150(7) 0.6757(6) 0.026(2) Uani 1 1 d . . . . .
H2E H 0.446628 0.170149 0.680765 0.031 Uiso 1 1 calc R U . . .
C3E C 0.4019(11) 0.0603(7) 0.7249(6) 0.029(3) Uani 1 1 d . . . . .
H3E H 0.457013 0.077723 0.763480 0.035 Uiso 1 1 calc R U . . .
C4E C 0.3260(10) -0.0198(7) 0.7159(6) 0.028(3) Uani 1 1 d . . . . .
H4E H 0.329560 -0.057595 0.748898 0.034 Uiso 1 1 calc R U . . .
C5E C 0.2468(10) -0.0456(6) 0.6611(6) 0.027(2) Uani 1 1 d . . . . .
H5E H 0.196851 -0.101056 0.655912 0.032 Uiso 1 1 calc R U . . .
C6E C 0.2382(9) 0.0083(6) 0.6128(6) 0.022(2) Uani 1 1 d . . . . .
H6E H 0.180893 -0.009797 0.575355 0.026 Uiso 1 1 calc R U . . .
C1F C 0.3443(8) 0.1214(6) 0.4764(5) 0.0134(18) Uani 1 1 d . U . . .
C2F C 0.3799(9) 0.0539(6) 0.4708(5) 0.020(2) Uani 1 1 d . . . . .
H2F H 0.379359 0.022470 0.509501 0.024 Uiso 1 1 calc R U . . .
C3F C 0.4172(10) 0.0319(7) 0.4070(6) 0.025(2) Uani 1 1 d . . . . .
H3F H 0.443334 -0.013855 0.403305 0.030 Uiso 1 1 calc R U . . .
C4F C 0.4161(10) 0.0756(7) 0.3511(6) 0.027(2) Uani 1 1 d . . . . .
H4F H 0.440132 0.059206 0.308534 0.033 Uiso 1 1 calc R U . . .
C5F C 0.3800(10) 0.1444(7) 0.3550(6) 0.025(2) Uani 1 1 d . . . . .
H5F H 0.378762 0.174638 0.315736 0.029 Uiso 1 1 calc R U . . .
C6F C 0.3460(10) 0.1669(7) 0.4185(6) 0.025(2) Uani 1 1 d . . . . .
H6F H 0.323492 0.214085 0.422574 0.030 Uiso 1 1 calc R U . . .
C1G C -0.1189(9) 0.2488(6) 0.6309(5) 0.0147(19) Uani 1 1 d . U . . .
C2G C -0.1328(9) 0.3125(6) 0.6702(5) 0.021(2) Uani 1 1 d . . . . .
H2G H -0.086008 0.366835 0.661386 0.025 Uiso 1 1 calc R U . . .
C3G C -0.2138(10) 0.2984(7) 0.7224(6) 0.026(2) Uani 1 1 d . . . . .
H3G H -0.221261 0.342743 0.749268 0.032 Uiso 1 1 calc R U . . .
C4G C -0.2831(10) 0.2201(7) 0.7348(6) 0.027(2) Uani 1 1 d . . . . .
H4G H -0.338621 0.210263 0.770406 0.032 Uiso 1 1 calc R U . . .
C5G C -0.2720(9) 0.1544(6) 0.6951(6) 0.022(2) Uani 1 1 d . . . . .
H5G H -0.320503 0.100253 0.703397 0.027 Uiso 1 1 calc R U . . .
C6G C -0.1904(10) 0.1691(6) 0.6442(6) 0.023(2) Uani 1 1 d . . . . .
H6G H -0.182300 0.124710 0.617623 0.028 Uiso 1 1 calc R U . . .
C1H C -0.1227(9) 0.2568(6) 0.4846(5) 0.017(2) Uani 1 1 d . . . . .
C2H C -0.0737(9) 0.2901(6) 0.4241(6) 0.018(2) Uani 1 1 d . . . . .
H2H H 0.011061 0.313660 0.421058 0.022 Uiso 1 1 calc R U . . .
C3H C -0.1507(10) 0.2883(6) 0.3681(6) 0.022(2) Uani 1 1 d . . . . .
H3H H -0.117043 0.311489 0.326955 0.026 Uiso 1 1 calc R U . . .
C4H C -0.2730(10) 0.2543(7) 0.3704(6) 0.026(2) Uani 1 1 d . . . . .
H4H H -0.324040 0.253822 0.331764 0.031 Uiso 1 1 calc R U . . .
C5H C -0.3209(10) 0.2204(8) 0.4308(6) 0.032(3) Uani 1 1 d . . . . .
H5H H -0.405779 0.196831 0.433612 0.038 Uiso 1 1 calc R U . . .
C6H C -0.2456(10) 0.2206(7) 0.4875(6) 0.025(2) Uani 1 1 d . . . . .
H6H H -0.279217 0.195844 0.528091 0.030 Uiso 1 1 calc R U . . .
C33 C 0.8793(11) 0.5037(9) 0.2495(8) 0.040(3) Uani 1 1 d . . . . .
H33A H 0.933333 0.506587 0.211090 0.048 Uiso 1 1 calc R U . . .
H33B H 0.925472 0.503755 0.292616 0.048 Uiso 1 1 calc R U . . .
Cl3 Cl 0.8349(4) 0.5903(2) 0.25127(18) 0.0473(8) Uani 1 1 d . . . . .
Cl4 Cl 0.7575(4) 0.4128(2) 0.23970(18) 0.0449(8) Uani 1 1 d . . . . .
C34 C 0.556(4) 0.383(2) 0.8101(12) 0.082(4) Uani 0.5 1 d D U P A 1
H34A H 0.558265 0.439621 0.806237 0.098 Uiso 0.5 1 calc R U P A 1
H34B H 0.627966 0.376359 0.789735 0.098 Uiso 0.5 1 calc R U P A 1
C34X C 0.550(4) 0.341(2) 0.8173(19) 0.076(4) Uani 0.5 1 d . U P A 2
H34C H 0.590944 0.300780 0.808416 0.091 Uiso 0.5 1 calc R U P A 2
H34D H 0.602486 0.393429 0.800315 0.091 Uiso 0.5 1 calc R U P A 2
Cl6 Cl 0.5440(4) 0.3534(2) 0.9008(2) 0.0594(10) Uani 1 1 d D U . . .
Cl5 Cl 0.4162(7) 0.3102(4) 0.7687(3) 0.115(2) Uani 1 1 d D U . . .
C35 C 0.641(4) 0.5983(9) 0.753(3) 0.138(4) Uani 0.5 1 d D U P B 1
H35A H 0.684676 0.600220 0.710343 0.166 Uiso 0.5 1 calc R U P B 1
H35B H 0.695235 0.597886 0.792804 0.166 Uiso 0.5 1 calc R U P B 1
C35X C 0.583(7) 0.610(3) 0.731(3) 0.140(4) Uani 0.5 1 d . U P B 2
H35C H 0.668055 0.613441 0.732710 0.169 Uiso 0.5 1 calc R U P B 2
H35D H 0.561842 0.613312 0.681473 0.169 Uiso 0.5 1 calc R U P B 2
Cl7 Cl 0.5003(9) 0.5096(5) 0.7508(4) 0.131(2) Uani 1 1 d D U . . .
Cl8 Cl 0.5824(10) 0.6839(4) 0.7621(4) 0.140(3) Uani 1 1 d D U . . .
O1W O 0.1258(9) 0.4890(6) 0.3347(6) 0.050(3) Uani 1 1 d D . . . .
H1W H 0.146(13) 0.470(10) 0.372(4) 0.075 Uiso 1 1 d D U . . .
H2W H 0.181(10) 0.496(11) 0.305(5) 0.075 Uiso 1 1 d D U . . .

loop_
_atom_site_aniso_label
_atom_site_aniso_U_11
_atom_site_aniso_U_22
_atom_site_aniso_U_33
_atom_site_aniso_U_23
_atom_site_aniso_U_13
_atom_site_aniso_U_12
Re1 0.0115(2) 0.01080(18) 0.0172(2) 0.00192(15) 0.00100(15) 0.00353(14)
Re2 0.0102(2) 0.00993(18) 0.0185(2) 0.00188(15) -0.00047(14) 0.00306(14)
Cl1 0.0424(19) 0.0283(14) 0.0403(18) 0.0023(13) 0.0019(14) -0.0005(13)
Cl2 0.0354(18) 0.0270(15) 0.081(3) -0.0118(17) 0.0057(18) 0.0041(13)
P1 0.0116(12) 0.0107(11) 0.0188(13) 0.0027(9) 0.0014(9) 0.0019(9)
P2 0.0086(12) 0.0160(12) 0.0231(13) 0.0055(10) 0.0022(10) 0.0036(9)
P3 0.0123(12) 0.0104(11) 0.0193(13) 0.0011(9) -0.0012(10) 0.0030(9)
P4 0.0122(12) 0.0127(11) 0.0188(13) 0.0008(10) -0.0005(10) 0.0054(9)
O1 0.025(5) 0.040(5) 0.023(4) 0.003(4) 0.004(3) 0.011(4)
O2 0.017(4) 0.024(4) 0.023(4) 0.000(3) -0.001(3) 0.001(3)
O3 0.022(4) 0.016(4) 0.042(5) 0.005(3) -0.001(4) 0.009(3)
O4 0.038(5) 0.044(5) 0.021(5) 0.003(4) 0.001(4) 0.022(4)
O5 0.026(4) 0.022(4) 0.020(4) 0.000(3) -0.001(3) 0.010(3)
O6 0.012(4) 0.010(3) 0.040(5) 0.001(3) 0.005(3) -0.003(3)
N1 0.017(4) 0.013(4) 0.019(4) 0.005(3) 0.001(3) 0.007(3)
N2 0.007(4) 0.015(4) 0.019(4) 0.003(3) 0.000(3) 0.001(3)
C1 0.014(5) 0.016(5) 0.017(5) -0.005(4) -0.002(4) 0.006(4)
C2 0.010(5) 0.015(4) 0.010(4) 0.002(3) 0.000(3) 0.001(4)
C3 0.020(5) 0.020(5) 0.023(5) 0.002(4) 0.002(4) 0.003(4)
C4 0.022(6) 0.016(5) 0.023(6) -0.001(4) 0.006(4) 0.001(4)
C5 0.044(8) 0.009(4) 0.020(6) 0.001(4) -0.002(5) 0.005(5)
C6 0.021(5) 0.018(5) 0.020(5) -0.001(4) -0.003(4) 0.009(4)
C7 0.028(6) 0.018(5) 0.027(6) 0.000(4) 0.000(5) 0.004(4)
C8 0.036(7) 0.017(5) 0.022(5) 0.001(4) 0.002(5) 0.019(5)
C9 0.035(7) 0.028(6) 0.025(6) 0.001(5) -0.002(5) 0.020(5)
C10 0.015(5) 0.031(6) 0.035(6) 0.006(5) 0.003(4) 0.016(4)
C11 0.013(5) 0.022(5) 0.027(6) 0.001(4) 0.002(4) 0.007(4)
C12 0.015(5) 0.015(4) 0.026(5) 0.004(4) -0.001(4) 0.009(4)
C13 0.028(6) 0.019(5) 0.007(4) 0.000(4) -0.004(4) 0.011(4)
C14 0.005(5) 0.012(4) 0.040(7) 0.005(4) 0.001(4) 0.003(4)
C15 0.011(5) 0.008(4) 0.024(6) 0.010(4) -0.002(4) 0.000(4)
C16 0.008(5) 0.017(5) 0.023(5) 0.004(4) 0.001(4) 0.003(4)
C17 0.015(5) 0.020(5) 0.018(5) 0.006(4) -0.004(4) 0.004(4)
C18 0.010(5) 0.019(5) 0.022(5) 0.000(4) -0.002(4) 0.006(4)
C19 0.014(5) 0.022(5) 0.024(5) 0.002(4) -0.008(4) 0.003(4)
C20 0.016(6) 0.027(6) 0.038(7) 0.000(5) -0.007(5) -0.001(4)
C21 0.013(5) 0.019(5) 0.044(7) 0.004(5) 0.001(5) 0.001(4)
C22 0.013(5) 0.018(5) 0.018(5) 0.000(4) -0.003(4) -0.005(4)
C23 0.022(6) 0.010(4) 0.026(6) 0.001(4) 0.003(4) -0.002(4)
C24 0.028(6) 0.011(4) 0.023(5) -0.002(4) -0.001(4) 0.004(4)
C25 0.033(7) 0.009(4) 0.024(6) -0.002(4) -0.003(5) -0.001(4)
C26 0.026(6) 0.015(5) 0.033(6) 0.000(4) 0.005(5) 0.012(4)
C27 0.021(5) 0.018(5) 0.018(5) -0.004(4) -0.005(4) 0.010(4)
C28 0.015(2) 0.014(2) 0.015(2) 0.0015(10) -0.0005(10) 0.0050(11)
C29 0.005(5) 0.020(5) 0.012(5) 0.002(4) -0.003(3) 0.004(4)
C30 0.016(5) 0.009(4) 0.030(6) 0.001(4) -0.001(4) 0.008(4)
C31 0.011(5) 0.012(4) 0.035(7) 0.007(4) 0.006(4) 0.003(4)
C32 0.012(5) 0.018(5) 0.018(5) -0.003(4) 0.002(4) 0.004(4)
C1A 0.017(5) 0.018(5) 0.021(5) 0.000(4) 0.003(4) 0.012(4)
C2A 0.021(5) 0.023(5) 0.020(5) 0.006(4) -0.001(4) 0.006(4)
C3A 0.021(6) 0.031(6) 0.028(6) 0.012(5) 0.007(5) 0.012(5)
C4A 0.025(6) 0.034(6) 0.024(6) 0.010(5) 0.000(5) 0.017(5)
C5A 0.023(6) 0.026(6) 0.033(6) -0.003(5) -0.001(5) 0.006(5)
C6A 0.022(6) 0.017(5) 0.029(6) 0.001(4) -0.003(5) 0.006(4)
C1B 0.013(5) 0.013(4) 0.016(5) -0.003(4) 0.002(4) -0.001(4)
C2B 0.022(6) 0.031(6) 0.029(6) 0.006(5) 0.005(5) 0.018(5)
C3B 0.026(6) 0.043(7) 0.030(6) 0.000(5) 0.006(5) 0.024(6)
C4B 0.017(5) 0.034(6) 0.024(6) -0.011(5) 0.004(4) 0.006(5)
C5B 0.019(5) 0.026(5) 0.015(5) 0.000(4) -0.002(4) 0.000(4)
C6B 0.020(5) 0.015(5) 0.022(5) 0.001(4) 0.002(4) 0.003(4)
C1C 0.006(4) 0.024(5) 0.026(5) 0.010(4) -0.002(4) 0.003(4)
C2C 0.014(5) 0.023(5) 0.024(5) 0.009(4) 0.007(4) 0.003(4)
C3C 0.023(6) 0.026(6) 0.029(6) 0.006(5) -0.008(5) 0.004(5)
C4C 0.012(5) 0.037(6) 0.031(6) 0.008(5) -0.001(4) 0.005(5)
C5C 0.022(6) 0.040(7) 0.025(6) 0.005(5) 0.001(5) 0.016(5)
C6C 0.019(2) 0.019(2) 0.020(2) 0.0014(10) 0.0011(10) 0.0065(12)
C1D 0.008(5) 0.031(6) 0.027(6) -0.006(5) -0.007(4) 0.011(4)
C2D 0.011(5) 0.031(6) 0.035(6) 0.005(5) 0.003(4) 0.015(4)
C3D 0.030(6) 0.040(7) 0.022(6) 0.000(5) -0.003(5) 0.018(5)
C4D 0.020(6) 0.047(7) 0.026(6) -0.020(5) -0.013(5) 0.021(5)
C5D 0.014(5) 0.029(6) 0.037(7) 0.002(5) -0.002(5) 0.009(4)
C6D 0.013(5) 0.024(5) 0.037(7) 0.000(5) -0.005(5) 0.005(4)
C1E 0.008(4) 0.018(5) 0.027(5) 0.004(4) -0.002(4) 0.005(4)
C2E 0.019(6) 0.028(6) 0.032(6) 0.008(5) -0.003(5) 0.008(5)
C3E 0.023(6) 0.033(6) 0.032(6) 0.007(5) 0.000(5) 0.009(5)
C4E 0.027(6) 0.031(6) 0.034(6) 0.018(5) 0.009(5) 0.019(5)
C5E 0.026(6) 0.016(5) 0.040(7) 0.009(5) 0.009(5) 0.008(4)
C6E 0.016(5) 0.019(5) 0.028(6) -0.002(4) -0.004(4) 0.002(4)
C1F 0.013(2) 0.014(2) 0.014(2) 0.0008(10) 0.0009(10) 0.0045(11)
C2F 0.020(5) 0.017(5) 0.018(5) -0.004(4) -0.004(4) 0.001(4)
C3F 0.021(6) 0.025(5) 0.027(6) -0.016(5) -0.005(4) 0.008(4)
C4F 0.020(6) 0.031(6) 0.025(6) -0.001(5) 0.004(5) 0.001(5)
C5F 0.018(5) 0.028(6) 0.023(6) 0.007(5) 0.001(4) 0.001(4)
C6F 0.015(5) 0.020(5) 0.034(6) 0.006(5) -0.004(4) -0.002(4)
C1G 0.014(2) 0.015(2) 0.015(2) 0.0012(10) 0.0003(10) 0.0053(11)
C2G 0.018(5) 0.017(5) 0.025(6) 0.001(4) 0.002(4) 0.003(4)
C3G 0.025(6) 0.033(6) 0.027(6) -0.002(5) 0.012(5) 0.017(5)
C4G 0.022(6) 0.037(6) 0.020(5) 0.006(5) 0.003(4) 0.007(5)
C5G 0.014(5) 0.018(5) 0.033(6) 0.008(4) 0.001(4) 0.002(4)
C6G 0.027(6) 0.013(5) 0.034(6) 0.007(4) 0.001(5) 0.012(4)
C1H 0.016(5) 0.012(4) 0.027(5) -0.001(4) -0.003(4) 0.011(4)
C2H 0.009(5) 0.013(4) 0.031(6) 0.001(4) 0.004(4) 0.002(4)
C3H 0.029(6) 0.018(5) 0.021(5) 0.005(4) 0.000(4) 0.012(4)
C4H 0.018(5) 0.029(6) 0.029(6) -0.007(5) -0.014(4) 0.009(4)
C5H 0.014(5) 0.048(7) 0.030(6) 0.001(5) -0.011(5) 0.006(5)
C6H 0.015(5) 0.032(6) 0.022(5) -0.004(5) 0.000(4) 0.001(4)
C33 0.024(7) 0.051(8) 0.048(7) -0.008(6) -0.001(6) 0.020(6)
Cl3 0.052(2) 0.050(2) 0.0377(18) 0.0002(16) 0.0013(16) 0.0147(17)
Cl4 0.053(2) 0.0485(19) 0.0353(18) 0.0046(15) -0.0004(15) 0.0192(17)
C34 0.105(6) 0.064(7) 0.058(4) 0.001(5) -0.016(6) 0.007(6)
C34X 0.101(6) 0.053(6) 0.061(4) -0.007(6) -0.011(5) 0.013(6)
Cl6 0.081(3) 0.0335(17) 0.059(2) 0.0033(16) -0.001(2) 0.0137(18)
Cl5 0.126(5) 0.093(4) 0.095(4) -0.010(3) -0.040(3) 0.002(4)
C35 0.216(9) 0.097(6) 0.091(7) 0.004(7) 0.006(7) 0.038(5)
C35X 0.218(9) 0.099(5) 0.094(7) 0.002(5) 0.007(7) 0.041(7)
Cl7 0.199(7) 0.096(4) 0.098(4) 0.000(4) 0.009(5) 0.049(5)
Cl8 0.231(8) 0.090(4) 0.087(4) 0.010(4) 0.003(5) 0.039(5)
O1W 0.034(6) 0.040(6) 0.074(8) -0.011(6) -0.006(5) 0.013(5)

loop_
_atom_type_symbol
_atom_type_description
_atom_type_scat_dispersion_real
_atom_type_scat_dispersion_imag
_atom_type_scat_source
C C 0.0033 0.0016 'International Tables Vol C Tables 4.2.6.8 and 6.1.1.4'
H H 0.0000 0.0000 'International Tables Vol C Tables 4.2.6.8 and 6.1.1.4'
Cl Cl 0.1484 0.1585 'International Tables Vol C Tables 4.2.6.8 and 6.1.1.4'
N N 0.0061 0.0033 'International Tables Vol C Tables 4.2.6.8 and 6.1.1.4'
O O 0.0106 0.0060 'International Tables Vol C Tables 4.2.6.8 and 6.1.1.4'
P P 0.1023 0.0942 'International Tables Vol C Tables 4.2.6.8 and 6.1.1.4'
Re Re -1.0185 7.2310 'International Tables Vol C Tables 4.2.6.8 and 6.1.1.4'

loop_
_geom_angle_atom_site_label_1
_geom_angle_atom_site_label_2
_geom_angle_atom_site_label_3
_geom_angle
_geom_angle_site_symmetry_1
_geom_angle_site_symmetry_3
_geom_angle_publ_flag
C16 Re1 C15 87.9(4) . . ?
C16 Re1 C14 87.1(4) . . ?
C15 Re1 C14 174.8(4) . . ?
C16 Re1 N1 175.2(4) . . ?
C15 Re1 N1 97.0(3) . . ?
C14 Re1 N1 88.1(3) . . ?
C16 Re1 P1 99.3(3) . . ?
C15 Re1 P1 88.6(3) . . ?
C14 Re1 P1 90.8(3) . . ?
N1 Re1 P1 80.9(2) . . ?
C16 Re1 P2 99.2(3) . . ?
C15 Re1 P2 93.4(3) . . ?
C14 Re1 P2 88.8(3) . . ?
N1 Re1 P2 80.5(2) . . ?
P1 Re1 P2 161.49(9) . . ?
C32 Re2 C31 86.0(4) . . ?
C32 Re2 C30 86.5(4) . . ?
C31 Re2 C30 172.3(4) . . ?
C32 Re2 N2 174.8(4) . . ?
C31 Re2 N2 99.2(4) . . ?
C30 Re2 N2 88.3(4) . . ?
C32 Re2 P4 99.0(3) . . ?
C31 Re2 P4 89.5(3) . . ?
C30 Re2 P4 90.4(3) . . ?
N2 Re2 P4 80.9(2) . . ?
C32 Re2 P3 99.8(3) . . ?
C31 Re2 P3 92.2(3) . . ?
C30 Re2 P3 90.3(3) . . ?
N2 Re2 P3 80.3(2) . . ?
P4 Re2 P3 161.18(9) . . ?
C2 P1 C1A 107.6(4) . . ?
C2 P1 C1B 103.5(4) . . ?
C1A P1 C1B 104.0(5) . . ?
C2 P1 Re1 102.0(3) . . ?
C1A P1 Re1 119.1(3) . . ?
C1B P1 Re1 119.0(3) . . ?
C1C P2 C12 108.6(5) . . ?
C1C P2 C1D 104.9(5) . . ?
C12 P2 C1D 101.7(5) . . ?
C1C P2 Re1 116.5(3) . . ?
C12 P2 Re1 101.5(3) . . ?
C1D P2 Re1 121.9(3) . . ?
C1F P3 C1E 104.9(5) . . ?
C1F P3 C18 102.1(5) . . ?
C1E P3 C18 109.4(5) . . ?
C1F P3 Re2 121.5(3) . . ?
C1E P3 Re2 116.4(3) . . ?
C18 P3 Re2 101.2(3) . . ?
C1G P4 C28 108.6(5) . . ?
C1G P4 C1H 103.8(5) . . ?
C28 P4 C1H 103.8(4) . . ?
C1G P4 Re2 117.2(3) . . ?
C28 P4 Re2 101.5(3) . . ?
C1H P4 Re2 120.7(3) . . ?
C13 N1 C1 120.5(8) . . ?
C13 N1 Re1 120.2(6) . . ?
C1 N1 Re1 119.3(6) . . ?
C17 N2 C29 119.2(8) . . ?
C17 N2 Re2 121.3(6) . . ?
C29 N2 Re2 119.5(6) . . ?
N1 C1 C2 121.3(9) . . ?
N1 C1 C6 120.3(9) . . ?
C2 C1 C6 118.3(9) . . ?
C3 C2 C1 119.8(9) . . ?
C3 C2 P1 124.0(8) . . ?
C1 C2 P1 116.2(7) . . ?
C2 C3 C4 122.0(10) . . ?
C2 C3 H3 119.0 . . ?
C4 C3 H3 119.0 . . ?
C5 C4 C3 119.3(10) . . ?
C5 C4 H4 120.4 . . ?
C3 C4 H4 120.4 . . ?
C4 C5 C6 121.4(10) . . ?
C4 C5 H5 119.3 . . ?
C6 C5 H5 119.3 . . ?
C7 C6 C5 122.9(10) . . ?
C7 C6 C1 118.1(9) . . ?
C5 C6 C1 118.8(9) . . ?
C8 C7 C6 121.5(10) . . ?
C8 C7 H7 119.2 . . ?
C6 C7 H7 119.2 . . ?
C7 C8 C9 122.9(10) . . ?
C7 C8 C13 118.8(10) . . ?
C9 C8 C13 118.2(10) . . ?
C10 C9 C8 121.5(10) . . ?
C10 C9 H9 119.2 . . ?
C8 C9 H9 119.2 . . ?
C9 C10 C11 119.6(10) . . ?
C9 C10 H10 120.2 . . ?
C11 C10 H10 120.2 . . ?
C12 C11 C10 122.2(10) . . ?
C12 C11 H11 118.9 . . ?
C10 C11 H11 118.9 . . ?
C11 C12 C13 119.6(9) . . ?
C11 C12 P2 123.3(8) . . ?
C13 C12 P2 117.0(7) . . ?
N1 C13 C12 120.6(9) . . ?
N1 C13 C8 120.6(10) . . ?
C12 C13 C8 118.8(9) . . ?
O1 C14 Re1 175.4(9) . . ?
O2 C15 Re1 173.6(8) . . ?
O3 C16 Re1 176.5(9) . . ?
N2 C17 C22 122.6(9) . . ?
N2 C17 C18 119.3(9) . . ?
C22 C17 C18 118.1(9) . . ?
C19 C18 C17 119.8(9) . . ?
C19 C18 P3 122.6(8) . . ?
C17 C18 P3 117.2(7) . . ?
C18 C19 C20 121.8(10) . . ?
C18 C19 H19 119.1 . . ?
C20 C19 H19 119.1 . . ?
C21 C20 C19 119.0(10) . . ?
C21 C20 H20 120.5 . . ?
C19 C20 H20 120.5 . . ?
C20 C21 C22 120.6(10) . . ?
C20 C21 H21 119.7 . . ?
C22 C21 H21 119.7 . . ?
C23 C22 C21 120.7(9) . . ?
C23 C22 C17 118.6(9) . . ?
C21 C22 C17 120.7(10) . . ?
C24 C23 C22 119.4(9) . . ?
C24 C23 H23 120.3 . . ?
C22 C23 H23 120.3 . . ?
C23 C24 C25 121.8(9) . . ?
C23 C24 C29 120.4(9) . . ?
C25 C24 C29 117.8(10) . . ?
C26 C25 C24 121.6(10) . . ?
C26 C25 H25 119.2 . . ?
C24 C25 H25 119.2 . . ?
C25 C26 C27 119.8(9) . . ?
C25 C26 H26 120.1 . . ?
C27 C26 H26 120.1 . . ?
C28 C27 C26 121.6(10) . . ?
C28 C27 H27 119.2 . . ?
C26 C27 H27 119.2 . . ?
C27 C28 C29 119.3(9) . . ?
C27 C28 P4 123.0(8) . . ?
C29 C28 P4 117.7(7) . . ?
N2 C29 C28 120.4(8) . . ?
N2 C29 C24 119.7(8) . . ?
C28 C29 C24 119.8(9) . . ?
O4 C30 Re2 175.9(9) . . ?
O5 C31 Re2 172.7(9) . . ?
O6 C32 Re2 176.6(9) . . ?
C6A C1A C2A 118.7(10) . . ?
C6A C1A P1 123.7(8) . . ?
C2A C1A P1 117.4(8) . . ?
C3A C2A C1A 119.7(10) . . ?
C3A C2A H2A 120.2 . . ?
C1A C2A H2A 120.2 . . ?
C4A C3A C2A 120.9(10) . . ?
C4A C3A H3A 119.6 . . ?
C2A C3A H3A 119.6 . . ?
C3A C4A C5A 119.5(10) . . ?
C3A C4A H4A 120.2 . . ?
C5A C4A H4A 120.2 . . ?
C4A C5A C6A 120.9(11) . . ?
C4A C5A H5A 119.6 . . ?
C6A C5A H5A 119.6 . . ?
C1A C6A C5A 120.3(10) . . ?
C1A C6A H6A 119.8 . . ?
C5A C6A H6A 119.8 . . ?
C6B C1B C2B 119.4(9) . . ?
C6B C1B P1 120.6(8) . . ?
C2B C1B P1 119.9(8) . . ?
C3B C2B C1B 121.0(10) . . ?
C3B C2B H2B 119.5 . . ?
C1B C2B H2B 119.5 . . ?
C2B C3B C4B 120.5(10) . . ?
C2B C3B H3B 119.8 . . ?
C4B C3B H3B 119.8 . . ?
C5B C4B C3B 118.8(10) . . ?
C5B C4B H4B 120.6 . . ?
C3B C4B H4B 120.6 . . ?
C4B C5B C6B 120.0(10) . . ?
C4B C5B H5B 120.0 . . ?
C6B C5B H5B 120.0 . . ?
C1B C6B C5B 120.2(10) . . ?
C1B C6B H6B 119.9 . . ?
C5B C6B H6B 119.9 . . ?
C6C C1C C2C 118.8(9) . . ?
C6C C1C P2 124.6(8) . . ?
C2C C1C P2 116.4(8) . . ?
C3C C2C C1C 120.2(10) . . ?
C3C C2C H2C 119.9 . . ?
C1C C2C H2C 119.9 . . ?
C4C C3C C2C 120.9(11) . . ?
C4C C3C H3C 119.5 . . ?
C2C C3C H3C 119.5 . . ?
C3C C4C C5C 118.5(11) . . ?
C3C C4C H4C 120.7 . . ?
C5C C4C H4C 120.7 . . ?
C4C C5C C6C 122.0(11) . . ?
C4C C5C H5C 119.0 . . ?
C6C C5C H5C 119.0 . . ?
C5C C6C C1C 119.4(10) . . ?
C5C C6C H6C 120.3 . . ?
C1C C6C H6C 120.3 . . ?
C2D C1D C6D 117.6(10) . . ?
C2D C1D P2 117.8(8) . . ?
C6D C1D P2 124.7(9) . . ?
C3D C2D C1D 122.1(11) . . ?
C3D C2D H2D 118.9 . . ?
C1D C2D H2D 118.9 . . ?
C2D C3D C4D 119.1(11) . . ?
C2D C3D H3D 120.4 . . ?
C4D C3D H3D 120.4 . . ?
C5D C4D C3D 119.2(10) . . ?
C5D C4D H4D 120.4 . . ?
C3D C4D H4D 120.4 . . ?
C6D C5D C4D 121.2(11) . . ?
C6D C5D H5D 119.4 . . ?
C4D C5D H5D 119.4 . . ?
C5D C6D C1D 120.7(11) . . ?
C5D C6D H6D 119.6 . . ?
C1D C6D H6D 119.6 . . ?
C2E C1E C6E 119.1(10) . . ?
C2E C1E P3 124.0(8) . . ?
C6E C1E P3 116.9(8) . . ?
C1E C2E C3E 120.7(11) . . ?
C1E C2E H2E 119.6 . . ?
C3E C2E H2E 119.6 . . ?
C4E C3E C2E 118.3(11) . . ?
C4E C3E H3E 120.9 . . ?
C2E C3E H3E 120.9 . . ?
C5E C4E C3E 121.6(10) . . ?
C5E C4E H4E 119.2 . . ?
C3E C4E H4E 119.2 . . ?
C4E C5E C6E 120.6(10) . . ?
C4E C5E H5E 119.7 . . ?
C6E C5E H5E 119.7 . . ?
C5E C6E C1E 119.8(10) . . ?
C5E C6E H6E 120.1 . . ?
C1E C6E H6E 120.1 . . ?
C2F C1F C6F 119.1(9) . . ?
C2F C1F P3 124.1(7) . . ?
C6F C1F P3 116.8(8) . . ?
C1F C2F C3F 119.5(10) . . ?
C1F C2F H2F 120.3 . . ?
C3F C2F H2F 120.3 . . ?
C4F C3F C2F 120.7(10) . . ?
C4F C3F H3F 119.6 . . ?
C2F C3F H3F 119.6 . . ?
C3F C4F C5F 121.2(11) . . ?
C3F C4F H4F 119.4 . . ?
C5F C4F H4F 119.4 . . ?
C6F C5F C4F 117.7(10) . . ?
C6F C5F H5F 121.1 . . ?
C4F C5F H5F 121.1 . . ?
C5F C6F C1F 121.7(10) . . ?
C5F C6F H6F 119.1 . . ?
C1F C6F H6F 119.1 . . ?
C2G C1G C6G 118.4(9) . . ?
C2G C1G P4 124.3(7) . . ?
C6G C1G P4 117.1(8) . . ?
C1G C2G C3G 121.3(10) . . ?
C1G C2G H2G 119.4 . . ?
C3G C2G H2G 119.4 . . ?
C4G C3G C2G 119.8(10) . . ?
C4G C3G H3G 120.1 . . ?
C2G C3G H3G 120.1 . . ?
C3G C4G C5G 120.2(10) . . ?
C3G C4G H4G 119.9 . . ?
C5G C4G H4G 119.9 . . ?
C6G C5G C4G 119.5(10) . . ?
C6G C5G H5G 120.2 . . ?
C4G C5G H5G 120.2 . . ?
C5G C6G C1G 120.9(10) . . ?
C5G C6G H6G 119.5 . . ?
C1G C6G H6G 119.5 . . ?
C6H C1H C2H 119.6(10) . . ?
C6H C1H P4 121.3(8) . . ?
C2H C1H P4 119.1(8) . . ?
C1H C2H C3H 119.2(9) . . ?
C1H C2H H2H 120.4 . . ?
C3H C2H H2H 120.4 . . ?
C4H C3H C2H 122.0(10) . . ?
C4H C3H H3H 119.0 . . ?
C2H C3H H3H 119.0 . . ?
C3H C4H C5H 118.4(10) . . ?
C3H C4H H4H 120.8 . . ?
C5H C4H H4H 120.8 . . ?
C4H C5H C6H 120.7(10) . . ?
C4H C5H H5H 119.6 . . ?
C6H C5H H5H 119.6 . . ?
C1H C6H C5H 120.1(10) . . ?
C1H C6H H6H 120.0 . . ?
C5H C6H H6H 120.0 . . ?
Cl4 C33 Cl3 112.8(7) . . ?
Cl4 C33 H33A 109.0 . . ?
Cl3 C33 H33A 109.0 . . ?
Cl4 C33 H33B 109.0 . . ?
Cl3 C33 H33B 109.0 . . ?
H33A C33 H33B 107.8 . . ?
Cl5 C34 Cl6 102.5(19) . . ?
Cl5 C34 H34A 111.3 . . ?
Cl6 C34 H34A 111.3 . . ?
Cl5 C34 H34B 111.3 . . ?
Cl6 C34 H34B 111.3 . . ?
H34A C34 H34B 109.2 . . ?
Cl6 C34X Cl5 118(3) . . ?
Cl6 C34X H34C 107.9 . . ?
Cl5 C34X H34C 107.9 . . ?
Cl6 C34X H34D 107.9 . . ?
Cl5 C34X H34D 107.9 . . ?
H34C C34X H34D 107.2 . . ?
Cl7 C35 Cl8 101(2) . . ?
Cl7 C35 H35A 111.5 . . ?
Cl8 C35 H35A 111.5 . . ?
Cl7 C35 H35B 111.5 . . ?
Cl8 C35 H35B 111.5 . . ?
H35A C35 H35B 109.3 . . ?
Cl8 C35X Cl7 129(5) . . ?
Cl8 C35X H35C 105.1 . . ?
Cl7 C35X H35C 105.1 . . ?
Cl8 C35X H35D 105.1 . . ?
Cl7 C35X H35D 105.1 . . ?
H35C C35X H35D 105.9 . . ?
H1W O1W H2W 110(3) . . ?

loop_
_geom_bond_atom_site_label_1
_geom_bond_atom_site_label_2
_geom_bond_distance
_geom_bond_site_symmetry_2
_geom_bond_publ_flag
Re1 C16 1.914(9) . ?
Re1 C15 1.969(11) . ?
Re1 C14 1.987(12) . ?
Re1 N1 2.217(8) . ?
Re1 P1 2.374(2) . ?
Re1 P2 2.381(2) . ?
Re2 C32 1.930(10) . ?
Re2 C31 1.963(12) . ?
Re2 C30 1.973(11) . ?
Re2 N2 2.214(8) . ?
Re2 P4 2.373(2) . ?
Re2 P3 2.375(2) . ?
P1 C2 1.817(10) . ?
P1 C1A 1.825(10) . ?
P1 C1B 1.835(10) . ?
P2 C1C 1.817(10) . ?
P2 C12 1.820(10) . ?
P2 C1D 1.820(11) . ?
P3 C1F 1.815(10) . ?
P3 C1E 1.816(10) . ?
P3 C18 1.822(10) . ?
P4 C1G 1.817(10) . ?
P4 C28 1.817(10) . ?
P4 C1H 1.826(10) . ?
O1 C14 1.129(13) . ?
O2 C15 1.163(13) . ?
O3 C16 1.156(12) . ?
O4 C30 1.138(13) . ?
O5 C31 1.173(13) . ?
O6 C32 1.143(12) . ?
N1 C13 1.360(13) . ?
N1 C1 1.369(13) . ?
N2 C17 1.345(12) . ?
N2 C29 1.385(12) . ?
C1 C2 1.432(13) . ?
C1 C6 1.450(13) . ?
C2 C3 1.344(14) . ?
C3 C4 1.451(14) . ?
C3 H3 0.9500 . ?
C4 C5 1.337(16) . ?
C4 H4 0.9500 . ?
C5 C6 1.425(15) . ?
C5 H5 0.9500 . ?
C6 C7 1.384(15) . ?
C7 C8 1.374(16) . ?
C7 H7 0.9500 . ?
C8 C9 1.424(16) . ?
C8 C13 1.441(13) . ?
C9 C10 1.356(16) . ?
C9 H9 0.9500 . ?
C10 C11 1.401(14) . ?
C10 H10 0.9500 . ?
C11 C12 1.368(13) . ?
C11 H11 0.9500 . ?
C12 C13 1.422(14) . ?
C17 C22 1.423(13) . ?
C17 C18 1.433(14) . ?
C18 C19 1.378(14) . ?
C19 C20 1.422(15) . ?
C19 H19 0.9500 . ?
C20 C21 1.381(16) . ?
C20 H20 0.9500 . ?
C21 C22 1.409(15) . ?
C21 H21 0.9500 . ?
C22 C23 1.398(15) . ?
C23 C24 1.375(16) . ?
C23 H23 0.9500 . ?
C24 C25 1.432(15) . ?
C24 C29 1.434(13) . ?
C25 C26 1.342(16) . ?
C25 H25 0.9500 . ?
C26 C27 1.410(14) . ?
C26 H26 0.9500 . ?
C27 C28 1.381(13) . ?
C27 H27 0.9500 . ?
C28 C29 1.402(13) . ?
C1A C6A 1.389(15) . ?
C1A C2A 1.409(14) . ?
C2A C3A 1.403(15) . ?
C2A H2A 0.9500 . ?
C3A C4A 1.364(16) . ?
C3A H3A 0.9500 . ?
C4A C5A 1.385(16) . ?
C4A H4A 0.9500 . ?
C5A C6A 1.389(16) . ?
C5A H5A 0.9500 . ?
C6A H6A 0.9500 . ?
C1B C6B 1.370(14) . ?
C1B C2B 1.404(14) . ?
C2B C3B 1.363(15) . ?
C2B H2B 0.9500 . ?
C3B C4B 1.402(17) . ?
C3B H3B 0.9500 . ?
C4B C5B 1.399(16) . ?
C4B H4B 0.9500 . ?
C5B C6B 1.407(15) . ?
C5B H5B 0.9500 . ?
C6B H6B 0.9500 . ?
C1C C6C 1.385(15) . ?
C1C C2C 1.405(14) . ?
C2C C3C 1.381(14) . ?
C2C H2C 0.9500 . ?
C3C C4C 1.374(17) . ?
C3C H3C 0.9500 . ?
C4C C5C 1.380(17) . ?
C4C H4C 0.9500 . ?
C5C C6C 1.384(15) . ?
C5C H5C 0.9500 . ?
C6C H6C 0.9500 . ?
C1D C2D 1.390(15) . ?
C1D C6D 1.423(15) . ?
C2D C3D 1.387(16) . ?
C2D H2D 0.9500 . ?
C3D C4D 1.405(17) . ?
C3D H3D 0.9500 . ?
C4D C5D 1.397(17) . ?
C4D H4D 0.9500 . ?
C5D C6D 1.361(16) . ?
C5D H5D 0.9500 . ?
C6D H6D 0.9500 . ?
C1E C2E 1.393(15) . ?
C1E C6E 1.396(14) . ?
C2E C3E 1.401(15) . ?
C2E H2E 0.9500 . ?
C3E C4E 1.387(17) . ?
C3E H3E 0.9500 . ?
C4E C5E 1.357(17) . ?
C4E H4E 0.9500 . ?
C5E C6E 1.384(15) . ?
C5E H5E 0.9500 . ?
C6E H6E 0.9500 . ?
C1F C2F 1.382(14) . ?
C1F C6F 1.404(14) . ?
C2F C3F 1.415(15) . ?
C2F H2F 0.9500 . ?
C3F C4F 1.360(16) . ?
C3F H3F 0.9500 . ?
C4F C5F 1.405(16) . ?
C4F H4F 0.9500 . ?
C5F C6F 1.397(16) . ?
C5F H5F 0.9500 . ?
C6F H6F 0.9500 . ?
C1G C2G 1.385(14) . ?
C1G C6G 1.403(14) . ?
C2G C3G 1.389(14) . ?
C2G H2G 0.9500 . ?
C3G C4G 1.373(16) . ?
C3G H3G 0.9500 . ?
C4G C5G 1.405(16) . ?
C4G H4G 0.9500 . ?
C5G C6G 1.377(15) . ?
C5G H5G 0.9500 . ?
C6G H6G 0.9500 . ?
C1H C6H 1.377(14) . ?
C1H C2H 1.392(14) . ?
C2H C3H 1.395(15) . ?
C2H H2H 0.9500 . ?
C3H C4H 1.367(15) . ?
C3H H3H 0.9500 . ?
C4H C5H 1.389(17) . ?
C4H H4H 0.9500 . ?
C5H C6H 1.399(15) . ?
C5H H5H 0.9500 . ?
C6H H6H 0.9500 . ?
C33 Cl4 1.745(15) . ?
C33 Cl3 1.760(14) . ?
C33 H33A 0.9900 . ?
C33 H33B 0.9900 . ?
C34 Cl5 1.84(3) . ?
C34 Cl6 1.86(3) . ?
C34 H34A 0.9900 . ?
C34 H34B 0.9900 . ?
C34X Cl6 1.65(4) . ?
C34X Cl5 1.73(4) . ?
C34X H34C 0.9900 . ?
C34X H34D 0.9900 . ?
C35 Cl7 1.85(3) . ?
C35 Cl8 1.85(3) . ?
C35 H35A 0.9900 . ?
C35 H35B 0.9900 . ?
C35X Cl8 1.41(6) . ?
C35X Cl7 1.77(6) . ?
C35X H35C 0.9900 . ?
C35X H35D 0.9900 . ?
O1W H1W 0.870(11) . ?
O1W H2W 0.870(11) . ?

loop_
_geom_hbond_atom_site_label_D
_geom_hbond_atom_site_label_H
_geom_hbond_atom_site_label_A
_geom_hbond_distance_DH
_geom_hbond_distance_HA
_geom_hbond_distance_DA
_geom_hbond_angle_DHA
_geom_hbond_site_symmetry_A
_geom_hbond_publ_flag
O1W H1W Cl1 0.870(11) 2.60(11) 3.281(11) 136(13) . yes
O1W H2W Cl2 0.870(11) 2.82(11) 3.407(13) 127(11) . yes

loop_
_geom_torsion_atom_site_label_1
_geom_torsion_atom_site_label_2
_geom_torsion_atom_site_label_3
_geom_torsion_atom_site_label_4
_geom_torsion
_geom_torsion_site_symmetry_1
_geom_torsion_site_symmetry_2
_geom_torsion_site_symmetry_3
_geom_torsion_site_symmetry_4
_geom_torsion_publ_flag
C13 N1 C1 C2 -179.2(9) . . . . ?
Re1 N1 C1 C2 1.9(12) . . . . ?
C13 N1 C1 C6 -2.0(14) . . . . ?
Re1 N1 C1 C6 179.1(7) . . . . ?
N1 C1 C2 C3 174.9(9) . . . . ?
C6 C1 C2 C3 -2.4(14) . . . . ?
N1 C1 C2 P1 -5.5(13) . . . . ?
C6 C1 C2 P1 177.2(7) . . . . ?
C1A P1 C2 C3 59.2(10) . . . . ?
C1B P1 C2 C3 -50.5(10) . . . . ?
Re1 P1 C2 C3 -174.6(8) . . . . ?
C1A P1 C2 C1 -120.4(8) . . . . ?
C1B P1 C2 C1 129.9(8) . . . . ?
Re1 P1 C2 C1 5.8(8) . . . . ?
C1 C2 C3 C4 4.2(15) . . . . ?
P1 C2 C3 C4 -175.4(8) . . . . ?
C2 C3 C4 C5 -1.0(17) . . . . ?
C3 C4 C5 C6 -4.2(17) . . . . ?
C4 C5 C6 C7 -178.3(11) . . . . ?
C4 C5 C6 C1 5.8(16) . . . . ?
N1 C1 C6 C7 4.2(15) . . . . ?
C2 C1 C6 C7 -178.5(10) . . . . ?
N1 C1 C6 C5 -179.8(9) . . . . ?
C2 C1 C6 C5 -2.5(14) . . . . ?
C5 C6 C7 C8 -178.8(11) . . . . ?
C1 C6 C7 C8 -2.9(16) . . . . ?
C6 C7 C8 C9 -177.0(11) . . . . ?
C6 C7 C8 C13 -0.3(17) . . . . ?
C7 C8 C9 C10 178.3(11) . . . . ?
C13 C8 C9 C10 1.7(17) . . . . ?
C8 C9 C10 C11 -1.8(17) . . . . ?
C9 C10 C11 C12 2.2(17) . . . . ?
C10 C11 C12 C13 -2.3(16) . . . . ?
C10 C11 C12 P2 -179.2(9) . . . . ?
C1C P2 C12 C11 -55.9(11) . . . . ?
C1D P2 C12 C11 54.4(10) . . . . ?
Re1 P2 C12 C11 -179.2(9) . . . . ?
C1C P2 C12 C13 127.2(8) . . . . ?
C1D P2 C12 C13 -122.6(8) . . . . ?
Re1 P2 C12 C13 3.8(8) . . . . ?
C1 N1 C13 C12 179.8(9) . . . . ?
Re1 N1 C13 C12 -1.3(12) . . . . ?
C1 N1 C13 C8 -1.4(14) . . . . ?
Re1 N1 C13 C8 177.5(7) . . . . ?
C11 C12 C13 N1 -179.1(10) . . . . ?
P2 C12 C13 N1 -2.0(13) . . . . ?
C11 C12 C13 C8 2.1(15) . . . . ?
P2 C12 C13 C8 179.1(7) . . . . ?
C7 C8 C13 N1 2.6(15) . . . . ?
C9 C8 C13 N1 179.4(9) . . . . ?
C7 C8 C13 C12 -178.5(10) . . . . ?
C9 C8 C13 C12 -1.7(15) . . . . ?
C29 N2 C17 C22 -0.9(15) . . . . ?
Re2 N2 C17 C22 -179.2(7) . . . . ?
C29 N2 C17 C18 177.8(9) . . . . ?
Re2 N2 C17 C18 -0.5(13) . . . . ?
N2 C17 C18 C19 179.9(10) . . . . ?
C22 C17 C18 C19 -1.3(15) . . . . ?
N2 C17 C18 P3 6.7(13) . . . . ?
C22 C17 C18 P3 -174.6(8) . . . . ?
C1F P3 C18 C19 -55.6(10) . . . . ?
C1E P3 C18 C19 55.1(10) . . . . ?
Re2 P3 C18 C19 178.4(8) . . . . ?
C1F P3 C18 C17 117.4(8) . . . . ?
C1E P3 C18 C17 -131.9(8) . . . . ?
Re2 P3 C18 C17 -8.6(8) . . . . ?
C17 C18 C19 C20 1.8(16) . . . . ?
P3 C18 C19 C20 174.6(9) . . . . ?
C18 C19 C20 C21 -1.1(18) . . . . ?
C19 C20 C21 C22 0.0(18) . . . . ?
C20 C21 C22 C23 -179.4(11) . . . . ?
C20 C21 C22 C17 0.4(17) . . . . ?
N2 C17 C22 C23 -1.2(16) . . . . ?
C18 C17 C22 C23 -179.9(10) . . . . ?
N2 C17 C22 C21 178.9(10) . . . . ?
C18 C17 C22 C21 0.3(15) . . . . ?
C21 C22 C23 C24 -178.8(11) . . . . ?
C17 C22 C23 C24 1.4(16) . . . . ?
C22 C23 C24 C25 179.0(10) . . . . ?
C22 C23 C24 C29 0.4(16) . . . . ?
C23 C24 C25 C26 179.8(11) . . . . ?
C29 C24 C25 C26 -1.5(16) . . . . ?
C24 C25 C26 C27 1.0(17) . . . . ?
C25 C26 C27 C28 0.4(17) . . . . ?
C26 C27 C28 C29 -1.2(15) . . . . ?
C26 C27 C28 P4 178.2(8) . . . . ?
C1G P4 C28 C27 -58.6(10) . . . . ?
C1H P4 C28 C27 51.3(10) . . . . ?
Re2 P4 C28 C27 177.2(8) . . . . ?
C1G P4 C28 C29 120.8(8) . . . . ?
C1H P4 C28 C29 -129.2(8) . . . . ?
Re2 P4 C28 C29 -3.3(8) . . . . ?
C17 N2 C29 C28 -179.2(9) . . . . ?
Re2 N2 C29 C28 -0.9(12) . . . . ?
C17 N2 C29 C24 2.7(14) . . . . ?
Re2 N2 C29 C24 -179.0(7) . . . . ?
C27 C28 C29 N2 -177.5(9) . . . . ?
P4 C28 C29 N2 3.0(13) . . . . ?
C27 C28 C29 C24 0.6(15) . . . . ?
P4 C28 C29 C24 -178.9(7) . . . . ?
C23 C24 C29 N2 -2.5(15) . . . . ?
C25 C24 C29 N2 178.8(9) . . . . ?
C23 C24 C29 C28 179.4(10) . . . . ?
C25 C24 C29 C28 0.7(15) . . . . ?
C2 P1 C1A C6A -24.0(10) . . . . ?
C1B P1 C1A C6A 85.3(9) . . . . ?
Re1 P1 C1A C6A -139.3(8) . . . . ?
C2 P1 C1A C2A 161.2(8) . . . . ?
C1B P1 C1A C2A -89.5(9) . . . . ?
Re1 P1 C1A C2A 46.0(9) . . . . ?
C6A C1A C2A C3A -1.5(15) . . . . ?
P1 C1A C2A C3A 173.5(8) . . . . ?
C1A C2A C3A C4A 1.5(16) . . . . ?
C2A C3A C4A C5A -0.8(17) . . . . ?
C3A C4A C5A C6A 0.1(18) . . . . ?
C2A C1A C6A C5A 0.8(16) . . . . ?
P1 C1A C6A C5A -173.9(8) . . . . ?
C4A C5A C6A C1A -0.1(18) . . . . ?
C2 P1 C1B C6B -33.0(9) . . . . ?
C1A P1 C1B C6B -145.3(8) . . . . ?
Re1 P1 C1B C6B 79.2(8) . . . . ?
C2 P1 C1B C2B 149.1(9) . . . . ?
C1A P1 C1B C2B 36.7(10) . . . . ?
Re1 P1 C1B C2B -98.7(9) . . . . ?
C6B C1B C2B C3B 0.8(17) . . . . ?
P1 C1B C2B C3B 178.8(9) . . . . ?
C1B C2B C3B C4B 1.5(19) . . . . ?
C2B C3B C4B C5B -2.6(18) . . . . ?
C3B C4B C5B C6B 1.5(16) . . . . ?
C2B C1B C6B C5B -1.9(15) . . . . ?
P1 C1B C6B C5B -179.9(8) . . . . ?
C4B C5B C6B C1B 0.8(16) . . . . ?
C12 P2 C1C C6C -5.6(10) . . . . ?
C1D P2 C1C C6C -113.7(9) . . . . ?
Re1 P2 C1C C6C 108.2(8) . . . . ?
C12 P2 C1C C2C 179.0(8) . . . . ?
C1D P2 C1C C2C 70.9(9) . . . . ?
Re1 P2 C1C C2C -67.1(9) . . . . ?
C6C C1C C2C C3C 2.3(16) . . . . ?
P2 C1C C2C C3C 177.9(8) . . . . ?
C1C C2C C3C C4C 0.0(17) . . . . ?
C2C C3C C4C C5C -2.1(17) . . . . ?
C3C C4C C5C C6C 2.0(17) . . . . ?
C4C C5C C6C C1C 0.3(17) . . . . ?
C2C C1C C6C C5C -2.4(15) . . . . ?
P2 C1C C6C C5C -177.7(8) . . . . ?
C1C P2 C1D C2D 173.1(8) . . . . ?
C12 P2 C1D C2D 60.0(9) . . . . ?
Re1 P2 C1D C2D -51.7(9) . . . . ?
C1C P2 C1D C6D -8.2(10) . . . . ?
C12 P2 C1D C6D -121.3(9) . . . . ?
Re1 P2 C1D C6D 127.0(8) . . . . ?
C6D C1D C2D C3D 0.4(15) . . . . ?
P2 C1D C2D C3D 179.2(8) . . . . ?
C1D C2D C3D C4D -0.7(16) . . . . ?
C2D C3D C4D C5D 1.3(16) . . . . ?
C3D C4D C5D C6D -1.7(16) . . . . ?
C4D C5D C6D C1D 1.4(16) . . . . ?
C2D C1D C6D C5D -0.8(15) . . . . ?
P2 C1D C6D C5D -179.5(8) . . . . ?
C1F P3 C1E C2E 114.8(10) . . . . ?
C18 P3 C1E C2E 5.9(11) . . . . ?
Re2 P3 C1E C2E -107.9(9) . . . . ?
C1F P3 C1E C6E -68.6(9) . . . . ?
C18 P3 C1E C6E -177.4(8) . . . . ?
Re2 P3 C1E C6E 68.8(9) . . . . ?
C6E C1E C2E C3E 0.7(16) . . . . ?
P3 C1E C2E C3E 177.3(9) . . . . ?
C1E C2E C3E C4E 0.2(17) . . . . ?
C2E C3E C4E C5E 0.0(17) . . . . ?
C3E C4E C5E C6E -1.0(18) . . . . ?
C4E C5E C6E C1E 1.9(17) . . . . ?
C2E C1E C6E C5E -1.7(16) . . . . ?
P3 C1E C6E C5E -178.6(8) . . . . ?
C1E P3 C1F C2F 4.1(10) . . . . ?
C18 P3 C1F C2F 118.2(9) . . . . ?
Re2 P3 C1F C2F -130.4(8) . . . . ?
C1E P3 C1F C6F -175.9(8) . . . . ?
C18 P3 C1F C6F -61.8(9) . . . . ?
Re2 P3 C1F C6F 49.5(9) . . . . ?
C6F C1F C2F C3F 0.0(15) . . . . ?
P3 C1F C2F C3F 179.9(8) . . . . ?
C1F C2F C3F C4F -1.3(16) . . . . ?
C2F C3F C4F C5F 1.1(17) . . . . ?
C3F C4F C5F C6F 0.4(16) . . . . ?
C4F C5F C6F C1F -1.8(16) . . . . ?
C2F C1F C6F C5F 1.6(15) . . . . ?
P3 C1F C6F C5F -178.4(8) . . . . ?
C28 P4 C1G C2G 16.0(10) . . . . ?
C1H P4 C1G C2G -94.0(9) . . . . ?
Re2 P4 C1G C2G 130.2(8) . . . . ?
C28 P4 C1G C6G -168.7(8) . . . . ?
C1H P4 C1G C6G 81.3(8) . . . . ?
Re2 P4 C1G C6G -54.5(9) . . . . ?
C6G C1G C2G C3G 1.0(16) . . . . ?
P4 C1G C2G C3G 176.3(9) . . . . ?
C1G C2G C3G C4G -0.9(17) . . . . ?
C2G C3G C4G C5G 0.1(17) . . . . ?
C3G C4G C5G C6G 0.7(17) . . . . ?
C4G C5G C6G C1G -0.6(16) . . . . ?
C2G C1G C6G C5G -0.2(16) . . . . ?
P4 C1G C6G C5G -175.8(8) . . . . ?
C1G P4 C1H C6H -21.2(10) . . . . ?
C28 P4 C1H C6H -134.7(9) . . . . ?
Re2 P4 C1H C6H 112.7(8) . . . . ?
C1G P4 C1H C2H 159.1(8) . . . . ?
C28 P4 C1H C2H 45.6(9) . . . . ?
Re2 P4 C1H C2H -67.0(8) . . . . ?
C6H C1H C2H C3H 1.9(15) . . . . ?
P4 C1H C2H C3H -178.4(7) . . . . ?
C1H C2H C3H C4H -0.5(15) . . . . ?
C2H C3H C4H C5H -0.2(17) . . . . ?
C3H C4H C5H C6H -0.5(18) . . . . ?
C2H C1H C6H C5H -2.6(16) . . . . ?
P4 C1H C6H C5H 177.8(9) . . . . ?
C4H C5H C6H C1H 1.9(18) . . . . ?
